data_7219489
loop_
_publ_author_name
'Ge, Hui Ming'
'Tan, R.-X.'
'Chen, Chao Jun'
'Liu, Xian Xian'
'Zang, Le Yun'
'Wang, Gang'
'Weng, Ng Seik'
'Zhang, Wen JING'

_publ_section_title
;
 Sesquiterpenoids Isolated from an Endophyte Fungus Diaporthe sp.
;
_journal_name_full 'RSC Adv.'
_journal_paper_doi 10.1039/C4RA13136C
_journal_year 2015
_chemical_absolute_configuration unk
_chemical_formula_moiety 'C15 H22 O3'
_chemical_formula_sum 'C15 H22 O3'
_chemical_formula_weight 250.33
_chemical_name_systematic
; 
 ? 
;
_space_group_IT_number 19
_symmetry_cell_setting orthorhombic
_symmetry_space_group_name_Hall 'P 2ac 2ab'
_symmetry_space_group_name_H-M 'P 21 21 21'
_atom_sites_solution_hydrogens geom
_atom_sites_solution_primary direct
_atom_sites_solution_secondary difmap
_audit_block_doi 10.5517/cc131xxz
_audit_creation_method SHELXL-97
_audit_update_record
;
2014-12-04 deposited with the CCDC.
2015-02-03 downloaded from the CCDC.
;
_cell_angle_alpha 90.00
_cell_angle_beta 90.00
_cell_angle_gamma 90.00
_cell_formula_units_Z 4
_cell_length_a 8.064(1)
_cell_length_b 11.542(1)
_cell_length_c 14.904(1)
_cell_measurement_reflns_used 2577
_cell_measurement_temperature 295
_cell_measurement_theta_max 67.58
_cell_measurement_theta_min 4.85
_cell_volume 1387.2(2)
_computing_structure_refinement 'SHELXL-97 (Sheldrick, 1997)'
_computing_structure_solution 'SHELXS-97 (Sheldrick, 1990)'
_diffrn_ambient_temperature 295
_diffrn_measured_fraction_theta_full 0.975
_diffrn_measured_fraction_theta_max 0.975
_diffrn_measurement_device_type 'Bruker APEX DUO diffractometer'
_diffrn_measurement_method '\f and \w scan'
_diffrn_radiation_monochromator graphite
_diffrn_radiation_source 'fine-focus sealed tube'
_diffrn_radiation_type CuK\a
_diffrn_radiation_wavelength 1.54178
_diffrn_reflns_av_R_equivalents 0.0263
_diffrn_reflns_av_sigmaI/netI 0.0250
_diffrn_reflns_limit_h_max 9
_diffrn_reflns_limit_h_min -9
_diffrn_reflns_limit_k_max 13
_diffrn_reflns_limit_k_min -13
_diffrn_reflns_limit_l_max 15
_diffrn_reflns_limit_l_min -16
_diffrn_reflns_number 4997
_diffrn_reflns_theta_full 64.99
_diffrn_reflns_theta_max 64.99
_diffrn_reflns_theta_min 4.85
_diffrn_standards_decay_% 0
_diffrn_standards_interval_count 0
_diffrn_standards_interval_time 0
_diffrn_standards_number 0
_exptl_absorpt_coefficient_mu 0.656
_exptl_absorpt_correction_type none
_exptl_crystal_colour colorless
_exptl_crystal_density_diffrn 1.199
_exptl_crystal_density_method 'not measured'
_exptl_crystal_description prism
_exptl_crystal_F_000 544
_exptl_crystal_size_max 0.27
_exptl_crystal_size_mid 0.25
_exptl_crystal_size_min 0.22
_refine_diff_density_max 0.146
_refine_diff_density_min -0.123
_refine_diff_density_rms 0.027
_refine_ls_abs_structure_details '861 Friedel pairs merged'
_refine_ls_extinction_coef 0.0042(8)
_refine_ls_extinction_expression Fc^*^=kFc[1+0.001xFc^2^\l^3^/sin(2\q)]^-1/4^
_refine_ls_extinction_method SHELXL
_refine_ls_goodness_of_fit_ref 1.054
_refine_ls_hydrogen_treatment constr
_refine_ls_matrix_type full
_refine_ls_number_parameters 166
_refine_ls_number_reflns 1347
_refine_ls_number_restraints 0
_refine_ls_restrained_S_all 1.054
_refine_ls_R_factor_all 0.0363
_refine_ls_R_factor_gt 0.0348
_refine_ls_shift/su_max 0.001
_refine_ls_shift/su_mean 0.001
_refine_ls_structure_factor_coef Fsqd
_refine_ls_weighting_details 'calc w=1/[\s^2^(Fo^2^)+(0.0735P)^2^+0.1316P] where P=(Fo^2^+2Fc^2^)/3'
_refine_ls_weighting_scheme calc
_refine_ls_wR_factor_gt 0.1050
_refine_ls_wR_factor_ref 0.1067
_reflns_number_gt 1284
_reflns_number_total 1347
_reflns_threshold_expression >2sigma(I)
_cod_data_source_file c4ra13136c2.cif
_cod_data_source_block 1
_cod_database_code 7219489

loop_
_symmetry_equiv_pos_as_xyz
'x, y, z'
'-x+1/2, -y, z+1/2'
'-x, y+1/2, -z+1/2'
'x+1/2, -y+1/2, -z'

loop_
_atom_site_label
_atom_site_type_symbol
_atom_site_fract_x
_atom_site_fract_y
_atom_site_fract_z
_atom_site_U_iso_or_equiv
_atom_site_adp_type
_atom_site_occupancy
_atom_site_symmetry_multiplicity
_atom_site_calc_flag
_atom_site_refinement_flags
O1 O 0.7682(2) 1.01121(15) 0.64620(11) 0.0580(5) Uani 1 1 d .
O2 O 0.5737(3) 1.14445(19) 0.66969(16) 0.0808(7) Uani 1 1 d .
O3 O 0.7633(2) 0.70447(13) 0.82306(14) 0.0634(5) Uani 1 1 d .
H3 H 0.6621 0.6877 0.8198 0.095 Uiso 1 1 calc R
C1 C 0.6449(3) 1.0580(2) 0.69489(18) 0.0570(6) Uani 1 1 d .
C2 C 0.6208(3) 0.9896(2) 0.77757(18) 0.0520(6) Uani 1 1 d .
C3 C 0.7308(2) 0.90400(18) 0.77699(15) 0.0441(5) Uani 1 1 d .
C4 C 0.8319(3) 0.90875(19) 0.69269(15) 0.0446(5) Uani 1 1 d .
C5 C 0.4968(4) 1.0253(3) 0.8470(2) 0.0782(9) Uani 1 1 d .
H5A H 0.4967 0.9687 0.8960 0.117 Uiso 1 1 calc R
H5B H 0.3862 1.0286 0.8198 0.117 Uiso 1 1 calc R
H5C H 0.5263 1.1018 0.8705 0.117 Uiso 1 1 calc R
C6 C 0.7810(3) 0.82252(18) 0.85036(16) 0.0461(5) Uani 1 1 d .
H6A H 0.7116 0.8371 0.9048 0.055 Uiso 1 1 calc R
C7 C 0.9649(3) 0.84530(19) 0.87263(15) 0.0462(5) Uani 1 1 d .
C8 C 1.0678(2) 0.83763(18) 0.78589(15) 0.0452(5) Uani 1 1 d .
H8A H 1.1858 0.8510 0.8011 0.054 Uiso 1 1 calc R
H8B H 1.0585 0.7580 0.7618 0.054 Uiso 1 1 calc R
C9 C 1.0176(2) 0.92323(16) 0.71189(15) 0.0408(5) Uani 1 1 d .
H9A H 1.0415 1.0045 0.7313 0.049 Uiso 1 1 calc R
C10 C 1.0973(3) 0.8995(2) 0.61916(16) 0.0520(6) Uani 1 1 d .
H10A H 1.0771 0.9691 0.5807 0.062 Uiso 1 1 calc R
C11 C 0.9936(4) 0.8006(2) 0.58152(19) 0.0711(8) Uani 1 1 d .
H11A H 0.9816 0.8089 0.5157 0.085 Uiso 1 1 calc R
H11B H 1.0477 0.7253 0.5942 0.085 Uiso 1 1 calc R
C12 C 0.8240(4) 0.8060(2) 0.62679(18) 0.0627(7) Uani 1 1 d .
H12A H 0.8009 0.7330 0.6593 0.075 Uiso 1 1 calc R
H12B H 0.7357 0.8184 0.5817 0.075 Uiso 1 1 calc R
C13 C 1.2829(4) 0.8775(3) 0.6203(2) 0.0801(9) Uani 1 1 d .
H13A H 1.3219 0.8633 0.5590 0.120 Uiso 1 1 calc R
H13B H 1.3067 0.8095 0.6576 0.120 Uiso 1 1 calc R
H13C H 1.3400 0.9453 0.6450 0.120 Uiso 1 1 calc R
C14 C 1.0267(4) 0.7547(3) 0.93984(17) 0.0668(7) Uani 1 1 d .
H14A H 1.1435 0.7695 0.9539 0.100 Uiso 1 1 calc R
H14B H 1.0154 0.6772 0.9137 0.100 Uiso 1 1 calc R
H14C H 0.9607 0.7595 0.9949 0.100 Uiso 1 1 calc R
C15 C 0.9804(4) 0.9662(2) 0.91564(18) 0.0640(7) Uani 1 1 d .
H15A H 1.0969 0.9816 0.9301 0.096 Uiso 1 1 calc R
H15B H 0.9140 0.9690 0.9707 0.096 Uiso 1 1 calc R
H15C H 0.9402 1.0250 0.8735 0.096 Uiso 1 1 calc R

loop_
_atom_site_aniso_label
_atom_site_aniso_U_11
_atom_site_aniso_U_22
_atom_site_aniso_U_33
_atom_site_aniso_U_23
_atom_site_aniso_U_13
_atom_site_aniso_U_12
O1 0.0511(8) 0.0647(10) 0.0582(9) 0.0195(8) -0.0004(8) 0.0080(8)
O2 0.0591(10) 0.0742(12) 0.1092(16) 0.0316(12) -0.0029(11) 0.0187(10)
O3 0.0574(9) 0.0413(8) 0.0916(12) 0.0070(8) 0.0034(10) -0.0104(8)
C1 0.0418(11) 0.0564(13) 0.0727(15) 0.0128(12) -0.0087(10) 0.0047(11)
C2 0.0390(10) 0.0514(12) 0.0655(14) 0.0036(11) 0.0018(10) 0.0015(10)
C3 0.0360(9) 0.0443(10) 0.0519(12) 0.0020(9) -0.0007(9) -0.0057(9)
C4 0.0440(10) 0.0428(10) 0.0470(12) 0.0045(9) -0.0029(9) -0.0004(9)
C5 0.0600(15) 0.0780(18) 0.097(2) 0.0053(17) 0.0210(16) 0.0186(16)
C6 0.0440(10) 0.0409(10) 0.0535(12) 0.0047(9) 0.0078(10) -0.0003(9)
C7 0.0490(11) 0.0471(11) 0.0426(11) 0.0035(9) -0.0014(9) 0.0000(10)
C8 0.0384(10) 0.0456(11) 0.0516(12) 0.0028(9) -0.0013(9) 0.0006(9)
C9 0.0399(10) 0.0340(9) 0.0486(11) 0.0001(8) 0.0033(9) -0.0019(9)
C10 0.0603(13) 0.0452(11) 0.0505(12) 0.0019(10) 0.0159(11) 0.0007(11)
C11 0.093(2) 0.0642(14) 0.0564(15) -0.0146(12) 0.0162(15) -0.0123(17)
C12 0.0703(15) 0.0630(14) 0.0547(14) -0.0099(12) -0.0062(12) -0.0144(14)
C13 0.0659(16) 0.091(2) 0.0831(19) 0.0015(17) 0.0305(15) 0.0116(16)
C14 0.0663(15) 0.0774(16) 0.0567(14) 0.0188(13) -0.0027(12) 0.0106(15)
C15 0.0723(15) 0.0666(14) 0.0530(14) -0.0131(12) -0.0018(13) -0.0063(15)

loop_
_atom_type_symbol
_atom_type_description
_atom_type_scat_dispersion_real
_atom_type_scat_dispersion_imag
_atom_type_scat_source
C C 0.0181 0.0000 'International Tables Vol C Tables 4.2.6.8 and 6.1.1.4'
H H 0.0000 0.0000 'International Tables Vol C Tables 4.2.6.8 and 6.1.1.4'
O O 0.0492 0.0000 'International Tables Vol C Tables 4.2.6.8 and 6.1.1.4'

loop_
_geom_angle_atom_site_label_1
_geom_angle_atom_site_label_2
_geom_angle_atom_site_label_3
_geom_angle
C1 O1 C4 109.18(18)
C6 O3 H3 109.5
O2 C1 O1 120.9(2)
O2 C1 C2 129.6(3)
O1 C1 C2 109.5(2)
C3 C2 C1 107.7(2)
C3 C2 C5 131.0(2)
C1 C2 C5 121.2(2)
C2 C3 C6 130.0(2)
C2 C3 C4 110.0(2)
C6 C3 C4 119.21(18)
O1 C4 C3 103.62(17)
O1 C4 C9 110.06(17)
C3 C4 C9 112.25(18)
O1 C4 C12 107.80(19)
C3 C4 C12 118.93(19)
C9 C4 C12 104.06(18)
C2 C5 H5A 109.5
C2 C5 H5B 109.5
H5A C5 H5B 109.5
C2 C5 H5C 109.5
H5A C5 H5C 109.5
H5B C5 H5C 109.5
O3 C6 C3 111.32(19)
O3 C6 C7 108.67(18)
C3 C6 C7 108.05(17)
O3 C6 H6A 109.6
C3 C6 H6A 109.6
C7 C6 H6A 109.6
C14 C7 C8 109.57(19)
C14 C7 C15 108.7(2)
C8 C7 C15 110.97(19)
C14 C7 C6 109.7(2)
C8 C7 C6 109.15(18)
C15 C7 C6 108.77(19)
C9 C8 C7 115.10(17)
C9 C8 H8A 108.5
C7 C8 H8A 108.5
C9 C8 H8B 108.5
C7 C8 H8B 108.5
H8A C8 H8B 107.5
C8 C9 C4 108.76(17)
C8 C9 C10 114.69(17)
C4 C9 C10 102.68(19)
C8 C9 H9A 110.1
C4 C9 H9A 110.1
C10 C9 H9A 110.1
C13 C10 C11 114.8(2)
C13 C10 C9 115.4(2)
C11 C10 C9 103.50(19)
C13 C10 H10A 107.6
C11 C10 H10A 107.6
C9 C10 H10A 107.6
C12 C11 C10 107.4(2)
C12 C11 H11A 110.2
C10 C11 H11A 110.2
C12 C11 H11B 110.2
C10 C11 H11B 110.2
H11A C11 H11B 108.5
C11 C12 C4 106.0(2)
C11 C12 H12A 110.5
C4 C12 H12A 110.5
C11 C12 H12B 110.5
C4 C12 H12B 110.5
H12A C12 H12B 108.7
C10 C13 H13A 109.5
C10 C13 H13B 109.5
H13A C13 H13B 109.5
C10 C13 H13C 109.5
H13A C13 H13C 109.5
H13B C13 H13C 109.5
C7 C14 H14A 109.5
C7 C14 H14B 109.5
H14A C14 H14B 109.5
C7 C14 H14C 109.5
H14A C14 H14C 109.5
H14B C14 H14C 109.5
C7 C15 H15A 109.5
C7 C15 H15B 109.5
H15A C15 H15B 109.5
C7 C15 H15C 109.5
H15A C15 H15C 109.5
H15B C15 H15C 109.5

loop_
_geom_bond_atom_site_label_1
_geom_bond_atom_site_label_2
_geom_bond_distance
O1 C1 1.344(3)
O1 C4 1.464(3)
O2 C1 1.211(3)
O3 C6 1.429(3)
O3 H3 0.8400
C1 C2 1.476(4)
C2 C3 1.328(3)
C2 C5 1.496(4)
C3 C6 1.498(3)
C3 C4 1.499(3)
C4 C9 1.534(3)
C4 C12 1.541(3)
C5 H5A 0.9800
C5 H5B 0.9800
C5 H5C 0.9800
C6 C7 1.542(3)
C6 H6A 1.0000
C7 C14 1.531(3)
C7 C8 1.539(3)
C7 C15 1.541(3)
C8 C9 1.535(3)
C8 H8A 0.9900
C8 H8B 0.9900
C9 C10 1.549(3)
C9 H9A 1.0000
C10 C13 1.518(4)
C10 C11 1.522(4)
C10 H10A 1.0000
C11 C12 1.526(4)
C11 H11A 0.9900
C11 H11B 0.9900
C12 H12A 0.9900
C12 H12B 0.9900
C13 H13A 0.9800
C13 H13B 0.9800
C13 H13C 0.9800
C14 H14A 0.9800
C14 H14B 0.9800
C14 H14C 0.9800
C15 H15A 0.9800
C15 H15B 0.9800
C15 H15C 0.9800

loop_
_geom_hbond_atom_site_label_D
_geom_hbond_atom_site_label_H
_geom_hbond_atom_site_label_A
_geom_hbond_distance_DH
_geom_hbond_distance_HA
_geom_hbond_distance_DA
_geom_hbond_angle_DHA
_geom_hbond_site_symmetry_A
O3 H3 O2 0.84 1.97 2.806(3) 172.1 3_646

loop_
_geom_torsion_atom_site_label_1
_geom_torsion_atom_site_label_2
_geom_torsion_atom_site_label_3
_geom_torsion_atom_site_label_4
_geom_torsion
C4 O1 C1 O2 179.6(2)
C4 O1 C1 C2 0.7(3)
O2 C1 C2 C3 -178.3(3)
O1 C1 C2 C3 0.5(3)
O2 C1 C2 C5 -1.8(4)
O1 C1 C2 C5 176.9(2)
C1 C2 C3 C6 168.0(2)
C5 C2 C3 C6 -8.0(4)
C1 C2 C3 C4 -1.4(2)
C5 C2 C3 C4 -177.4(3)
C1 O1 C4 C3 -1.4(2)
C1 O1 C4 C9 -121.6(2)
C1 O1 C4 C12 125.5(2)
C2 C3 C4 O1 1.7(2)
C6 C3 C4 O1 -168.99(18)
C2 C3 C4 C9 120.4(2)
C6 C3 C4 C9 -50.3(3)
C2 C3 C4 C12 -117.8(2)
C6 C3 C4 C12 71.5(3)
C2 C3 C6 O3 125.1(2)
C4 C3 C6 O3 -66.3(3)
C2 C3 C6 C7 -115.6(2)
C4 C3 C6 C7 53.0(3)
O3 C6 C7 C14 -52.7(2)
C3 C6 C7 C14 -173.65(19)
O3 C6 C7 C8 67.3(2)
C3 C6 C7 C8 -53.6(2)
O3 C6 C7 C15 -171.47(18)
C3 C6 C7 C15 67.6(2)
C14 C7 C8 C9 179.4(2)
C15 C7 C8 C9 -60.6(3)
C6 C7 C8 C9 59.2(2)
C7 C8 C9 C4 -54.3(2)
C7 C8 C9 C10 -168.62(18)
O1 C4 C9 C8 161.28(17)
C3 C4 C9 C8 46.4(2)
C12 C4 C9 C8 -83.5(2)
O1 C4 C9 C10 -76.8(2)
C3 C4 C9 C10 168.34(17)
C12 C4 C9 C10 38.5(2)
C8 C9 C10 C13 -47.4(3)
C4 C9 C10 C13 -165.2(2)
C8 C9 C10 C11 78.9(3)
C4 C9 C10 C11 -38.9(2)
C13 C10 C11 C12 151.3(3)
C9 C10 C11 C12 24.6(3)
C10 C11 C12 C4 -0.9(3)
O1 C4 C12 C11 93.4(2)
C3 C4 C12 C11 -149.2(2)
C9 C4 C12 C11 -23.5(3)
